data_4067295
loop_
_publ_author_name
'Lennartson, Anders'
'Hedstr\"om, Anna'
'H\%akansson, Mikael'

_publ_section_title
;
 Toward Total Spontaneous Resolution ofsec-Butylzinc Complexes
;
_journal_issue 1
_journal_name_full Organometallics
_journal_page_first 177
_journal_paper_doi 10.1021/om9007828
_journal_volume 29
_journal_year 2010
_chemical_formula_moiety 'C18 H40 N2 Zn'
_chemical_formula_sum 'C18 H40 N2 Zn'
_chemical_formula_weight 349.89
_chemical_name_systematic (N,N,N'N'-tetraethylethylenediamine)-bis(s-butyl)-zinc
_space_group_IT_number 15
_symmetry_cell_setting monoclinic
_symmetry_Int_Tables_number 15
_symmetry_space_group_name_Hall '-C 2yc'
_symmetry_space_group_name_H-M 'C 1 2/c 1'
_atom_sites_solution_hydrogens geom
_atom_sites_solution_primary direct
_atom_sites_solution_secondary difmap
_audit_creation_method SHELXL-97
_cell_angle_alpha 90.00
_cell_angle_beta 114.528(7)
_cell_angle_gamma 90.00
_cell_formula_units_Z 4
_cell_length_a 18.546(5)
_cell_length_b 9.3694(19)
_cell_length_c 13.010(4)
_cell_measurement_reflns_used 6419
_cell_measurement_temperature 100(2)
_cell_measurement_theta_max 25.49
_cell_measurement_theta_min 4.23
_cell_volume 2056.7(9)
_computing_cell_refinement 'CrystalClear(Rigaku, 2000)'
_computing_data_collection 'CrystalClear(Rigaku, 2000)'
_computing_data_reduction 'CrystalClear(Rigaku, 2000)'
_computing_molecular_graphics 'ORTEP-3 and PLUTON'
_computing_publication_material SHELXL-97
_computing_structure_refinement SHELXL-97
_computing_structure_solution SIR92
_diffrn_ambient_temperature 100(2)
_diffrn_detector_area_resol_mean 105
_diffrn_measured_fraction_theta_full 0.975
_diffrn_measured_fraction_theta_max 0.977
_diffrn_measurement_device_type 'Rigaku R-AXIS IIC image-plate system'
_diffrn_measurement_method \f
_diffrn_radiation_monochromator graphite
_diffrn_radiation_probe x-ray
_diffrn_radiation_type MoK\a
_diffrn_radiation_wavelength 0.71073
_diffrn_reflns_av_R_equivalents 0.0346
_diffrn_reflns_av_sigmaI/netI 0.0275
_diffrn_reflns_limit_h_max 22
_diffrn_reflns_limit_h_min -22
_diffrn_reflns_limit_k_max 11
_diffrn_reflns_limit_k_min -11
_diffrn_reflns_limit_l_max 15
_diffrn_reflns_limit_l_min -15
_diffrn_reflns_number 6419
_diffrn_reflns_theta_full 25.00
_diffrn_reflns_theta_max 25.49
_diffrn_reflns_theta_min 4.23
_diffrn_source 'rotating anode X-ray tube'
_diffrn_source_type RU-H3R
_diffrn_standards_decay_% 0
_diffrn_standards_interval_count 0
_diffrn_standards_interval_time 0
_diffrn_standards_number 0
_exptl_absorpt_coefficient_mu 1.192
_exptl_absorpt_correction_T_max 0.890
_exptl_absorpt_correction_T_min 0.586
_exptl_absorpt_correction_type multi-scan
_exptl_absorpt_process_details '(CrystalClear; Rigaku, 2000)'
_exptl_crystal_colour colourless
_exptl_crystal_density_diffrn 1.130
_exptl_crystal_density_method 'not measured'
_exptl_crystal_description prism
_exptl_crystal_F_000 768
_exptl_crystal_size_max 0.4
_exptl_crystal_size_mid 0.2
_exptl_crystal_size_min 0.1
_refine_diff_density_max 0.508
_refine_diff_density_min -0.409
_refine_diff_density_rms 0.050
_refine_ls_extinction_method none
_refine_ls_goodness_of_fit_ref 1.093
_refine_ls_hydrogen_treatment constr
_refine_ls_matrix_type full
_refine_ls_number_parameters 127
_refine_ls_number_reflns 1879
_refine_ls_number_restraints 0
_refine_ls_restrained_S_all 1.093
_refine_ls_R_factor_all 0.0334
_refine_ls_R_factor_gt 0.0295
_refine_ls_shift/su_max 0.000
_refine_ls_shift/su_mean 0.000
_refine_ls_structure_factor_coef Fsqd
_refine_ls_weighting_details 'calc w=1/[\s^2^(Fo^2^)+(0.0309P)^2^+2.7542P] where P=(Fo^2^+2Fc^2^)/3'
_refine_ls_weighting_scheme calc
_refine_ls_wR_factor_gt 0.0711
_refine_ls_wR_factor_ref 0.0723
_reflns_number_gt 1755
_reflns_number_total 1879
_reflns_threshold_expression >2sigma(I)
_cod_data_source_file om9007828_si_001.cif
_cod_data_source_block five
_cod_original_sg_symbol_H-M 'C 2/c'
_cod_database_code 4067295

loop_
_symmetry_equiv_pos_as_xyz
'x, y, z'
'-x, y, -z+1/2'
'x+1/2, y+1/2, z'
'-x+1/2, y+1/2, -z+1/2'
'-x, -y, -z'
'x, -y, z-1/2'
'-x+1/2, -y+1/2, -z'
'x+1/2, -y+1/2, z-1/2'

loop_
_atom_site_label
_atom_site_type_symbol
_atom_site_fract_x
_atom_site_fract_y
_atom_site_fract_z
_atom_site_U_iso_or_equiv
_atom_site_adp_type
_atom_site_occupancy
_atom_site_symmetry_multiplicity
_atom_site_calc_flag
_atom_site_refinement_flags
_atom_site_disorder_assembly
_atom_site_disorder_group
C1 C 0.09141(13) 0.2268(2) 0.1368(2) 0.0345(5) Uani 1 1 d . . .
H1A H 0.0933 0.1975 0.0665 0.043(7) Uiso 1 1 calc R A 2
H1C H 0.1332 0.2964 0.1720 0.050(7) Uiso 1 1 calc R A 2
C2 C 0.01133(12) 0.3002(2) 0.10904(16) 0.0255(4) Uani 1 1 d . C .
H2 H 0.0098 0.3845 0.0636 0.033(6) Uiso 1 1 calc R . .
C3 C -0.05546(13) 0.2015(2) 0.03343(17) 0.0329(5) Uani 1 1 d . . .
H3A H -0.1045 0.2555 0.0029 0.037(6) Uiso 1 1 calc R B 1
H3B H -0.0441 0.1711 -0.0296 0.048(7) Uiso 1 1 calc R B 1
C4A C -0.0673(3) 0.0746(5) 0.0901(4) 0.0339(11) Uani 0.501(5) 1 d P C 1
H4A1 H -0.1072 0.0151 0.0359 0.051 Uiso 0.501(5) 1 calc PR C 1
H4A2 H -0.0841 0.1030 0.1477 0.051 Uiso 0.501(5) 1 calc PR C 1
H4A3 H -0.0185 0.0225 0.1239 0.051 Uiso 0.501(5) 1 calc PR C 1
C4B C 0.1082(3) 0.1032(5) 0.2104(4) 0.0427(13) Uani 0.499(5) 1 d P C 2
H4B1 H 0.1570 0.0602 0.2174 0.064 Uiso 0.499(5) 1 calc PR C 2
H4B2 H 0.0659 0.0352 0.1788 0.064 Uiso 0.499(5) 1 calc PR C 2
H4B3 H 0.1128 0.1323 0.2835 0.064 Uiso 0.499(5) 1 calc PR C 2
C5 C 0.03701(11) 0.6865(2) 0.30550(17) 0.0268(4) Uani 1 1 d . . .
H5B H 0.0650 0.7761 0.3131 0.036(6) Uiso 1 1 calc R . .
H5A H 0.0215 0.6793 0.3679 0.022(5) Uiso 1 1 calc R . .
C6 C 0.13270(12) 0.5931(2) 0.23773(17) 0.0298(4) Uani 1 1 d . . .
H6A H 0.0931 0.6055 0.1610 0.024(5) Uiso 1 1 calc R . .
H6B H 0.1629 0.5082 0.2386 0.037(6) Uiso 1 1 calc R . .
C7 C 0.18867(14) 0.7206(3) 0.2671(2) 0.0462(6) Uani 1 1 d . . .
H7A H 0.2123 0.7266 0.2142 0.047(7) Uiso 1 1 calc R . .
H7B H 0.2294 0.7090 0.3420 0.052(8) Uiso 1 1 calc R . .
H7C H 0.1595 0.8064 0.2637 0.050(8) Uiso 1 1 calc R . .
C8 C 0.14751(11) 0.5481(2) 0.43157(16) 0.0277(4) Uani 1 1 d . . .
H8A H 0.1181 0.5230 0.4757 0.029(6) Uiso 1 1 calc R . .
H8B H 0.1740 0.6382 0.4601 0.029(6) Uiso 1 1 calc R . .
C9 C 0.20966(13) 0.4339(3) 0.4483(2) 0.0413(5) Uani 1 1 d . . .
H9C H 0.2380 0.4142 0.5275 0.057(8) Uiso 1 1 calc R . .
H9A H 0.2461 0.4670 0.4184 0.057(8) Uiso 1 1 calc R . .
H9B H 0.1842 0.3483 0.4096 0.045(7) Uiso 1 1 calc R . .
N1 N 0.09095(9) 0.56688(17) 0.31183(13) 0.0214(3) Uani 1 1 d . C .
Zn1 Zn 0.0000 0.37261(3) 0.2500 0.02003(12) Uani 1 2 d S . .

loop_
_atom_site_aniso_label
_atom_site_aniso_U_11
_atom_site_aniso_U_22
_atom_site_aniso_U_33
_atom_site_aniso_U_23
_atom_site_aniso_U_13
_atom_site_aniso_U_12
C1 0.0357(11) 0.0319(11) 0.0400(12) -0.0028(9) 0.0197(10) 0.0049(9)
C2 0.0295(10) 0.0227(9) 0.0229(9) 0.0028(8) 0.0094(8) 0.0018(8)
C3 0.0375(12) 0.0325(11) 0.0254(10) -0.0077(9) 0.0097(9) -0.0016(9)
C4A 0.039(2) 0.029(2) 0.029(2) -0.0086(18) 0.0108(19) -0.0052(18)
C4B 0.045(3) 0.040(3) 0.035(3) -0.003(2) 0.008(2) 0.015(2)
C5 0.0219(9) 0.0170(9) 0.0354(11) -0.0045(8) 0.0059(9) -0.0012(7)
C6 0.0209(9) 0.0400(12) 0.0261(10) 0.0003(9) 0.0075(8) -0.0052(8)
C7 0.0347(12) 0.0613(17) 0.0400(13) -0.0024(12) 0.0128(11) -0.0242(12)
C8 0.0218(9) 0.0333(11) 0.0216(9) -0.0001(8) 0.0026(8) -0.0025(8)
C9 0.0304(11) 0.0494(14) 0.0352(12) 0.0099(11) 0.0049(10) 0.0108(10)
N1 0.0180(7) 0.0218(8) 0.0210(8) -0.0010(6) 0.0046(6) -0.0005(6)
Zn1 0.02052(17) 0.01811(17) 0.01908(18) 0.000 0.00584(13) 0.000

loop_
_atom_type_symbol
_atom_type_description
_atom_type_scat_dispersion_real
_atom_type_scat_dispersion_imag
_atom_type_scat_source
C C 0.0033 0.0016 'International Tables Vol C Tables 4.2.6.8 and 6.1.1.4'
H H 0.0000 0.0000 'International Tables Vol C Tables 4.2.6.8 and 6.1.1.4'
N N 0.0061 0.0033 'International Tables Vol C Tables 4.2.6.8 and 6.1.1.4'
Zn Zn 0.2839 1.4301 'International Tables Vol C Tables 4.2.6.8 and 6.1.1.4'

loop_
_geom_angle_atom_site_label_1
_geom_angle_atom_site_label_2
_geom_angle_atom_site_label_3
_geom_angle
_geom_angle_site_symmetry_1
_geom_angle_site_symmetry_3
C4B C1 C2 115.7(3) . .
C4B C1 H1A 108.4 . .
C2 C1 H1A 108.4 . .
C4B C1 H1C 108.4 . .
C2 C1 H1C 108.4 . .
H1A C1 H1C 107.4 . .
C3 C2 C1 109.00(17) . .
C3 C2 Zn1 114.79(14) . .
C1 C2 Zn1 112.73(13) . .
C3 C2 H2 106.6 . .
C1 C2 H2 106.6 . .
Zn1 C2 H2 106.6 . .
C4A C3 C2 114.7(2) . .
C4A C3 H3A 108.6 . .
C2 C3 H3A 108.6 . .
C4A C3 H3B 108.6 . .
C2 C3 H3B 108.6 . .
H3A C3 H3B 107.6 . .
C3 C4A H4A1 109.5 . .
C3 C4A H4A2 109.5 . .
C3 C4A H4A3 109.5 . .
C1 C4B H4B1 109.5 . .
C1 C4B H4B2 109.5 . .
H4B1 C4B H4B2 109.5 . .
C1 C4B H4B3 109.5 . .
H4B1 C4B H4B3 109.5 . .
H4B2 C4B H4B3 109.5 . .
N1 C5 C5 111.99(15) . 2
N1 C5 H5B 109.2 . .
C5 C5 H5B 109.2 2 .
N1 C5 H5A 109.2 . .
C5 C5 H5A 109.2 2 .
H5B C5 H5A 107.9 . .
N1 C6 C7 116.80(18) . .
N1 C6 H6A 108.1 . .
C7 C6 H6A 108.1 . .
N1 C6 H6B 108.1 . .
C7 C6 H6B 108.1 . .
H6A C6 H6B 107.3 . .
C6 C7 H7A 109.5 . .
C6 C7 H7B 109.5 . .
H7A C7 H7B 109.5 . .
C6 C7 H7C 109.5 . .
H7A C7 H7C 109.5 . .
H7B C7 H7C 109.5 . .
N1 C8 C9 113.42(17) . .
N1 C8 H8A 108.9 . .
C9 C8 H8A 108.9 . .
N1 C8 H8B 108.9 . .
C9 C8 H8B 108.9 . .
H8A C8 H8B 107.7 . .
C8 C9 H9C 109.5 . .
C8 C9 H9A 109.5 . .
H9C C9 H9A 109.5 . .
C8 C9 H9B 109.5 . .
H9C C9 H9B 109.5 . .
H9A C9 H9B 109.5 . .
C5 N1 C8 108.37(15) . .
C5 N1 C6 111.13(16) . .
C8 N1 C6 111.65(15) . .
C5 N1 Zn1 101.07(11) . .
C8 N1 Zn1 110.88(11) . .
C6 N1 Zn1 113.18(11) . .
C2 Zn1 C2 141.26(11) 2 .
C2 Zn1 N1 105.81(7) 2 .
C2 Zn1 N1 103.54(7) . .
C2 Zn1 N1 103.54(7) 2 2
C2 Zn1 N1 105.81(7) . 2
N1 Zn1 N1 80.39(7) . 2

loop_
_geom_bond_atom_site_label_1
_geom_bond_atom_site_label_2
_geom_bond_distance
_geom_bond_site_symmetry_2
C1 C4B 1.451(5) .
C1 C2 1.537(3) .
C1 H1A 0.9700 .
C1 H1C 0.9700 .
C2 C3 1.532(3) .
C2 Zn1 2.046(2) .
C2 H2 0.9800 .
C3 C4A 1.462(5) .
C3 H3A 0.9700 .
C3 H3B 0.9700 .
C4A H4A1 0.9600 .
C4A H4A2 0.9600 .
C4A H4A3 0.9600 .
C4B H4B1 0.9600 .
C4B H4B2 0.9600 .
C4B H4B3 0.9600 .
C5 N1 1.482(2) .
C5 C5 1.524(4) 2
C5 H5B 0.9700 .
C5 H5A 0.9700 .
C6 N1 1.486(2) .
C6 C7 1.523(3) .
C6 H6A 0.9700 .
C6 H6B 0.9700 .
C7 H7A 0.9600 .
C7 H7B 0.9600 .
C7 H7C 0.9600 .
C8 N1 1.484(2) .
C8 C9 1.521(3) .
C8 H8A 0.9700 .
C8 H8B 0.9700 .
C9 H9C 0.9600 .
C9 H9A 0.9600 .
C9 H9B 0.9600 .
N1 Zn1 2.3830(16) .
Zn1 C2 2.046(2) 2
Zn1 N1 2.3830(16) 2
